data_7045148
loop_
_publ_author_name
'Liao, Jian-Zhen'
'Wang, Sa-Sa'
'Wu, Xiao-Yuan'
'Yu, Rongmin'
'Lu, Can-Zhong'
'Chen, Xu-Lin'

_publ_section_title
;
 Coordination-driven fast self-assembly of a charge-transfer hydrogel with
 reversible photochromism.
;
_journal_issue 4
_journal_name_full 'Dalton transactions (Cambridge, England : 2003)'
_journal_page_first 1027
_journal_page_last 1031
_journal_paper_doi 10.1039/c7dt04276k
_journal_volume 47
_journal_year 2018
_chemical_formula_moiety '2(Co0.5 H6 O3), 2(C9 H6 N O5 S)'
_chemical_formula_sum 'C18 H24 Co N2 O16 S2'
_chemical_formula_weight 647.44
_space_group_crystal_system triclinic
_space_group_IT_number 2
_space_group_name_Hall '-P 1'
_space_group_name_H-M_alt 'P -1'
_symmetry_space_group_name_Hall '-P 1'
_symmetry_space_group_name_H-M 'P -1'
_atom_sites_solution_hydrogens difmap
_atom_sites_solution_primary iterative
_audit_creation_date 2017-12-01
_audit_creation_method
;
Olex2 1.2
(compiled 2017.03.28 svn.r3405 for OlexSys, GUI svn.r5335)
;
_audit_update_record
;
2017-12-07 deposited with the CCDC.
2017-12-11 downloaded from the CCDC.
;
_cell_angle_alpha 87.674(8)
_cell_angle_beta 80.395(8)
_cell_angle_gamma 83.892(7)
_cell_formula_units_Z 2
_cell_length_a 8.1585(7)
_cell_length_b 8.9229(7)
_cell_length_c 16.8650(18)
_cell_measurement_reflns_used 2124
_cell_measurement_temperature 99.99(17)
_cell_measurement_theta_max 71.8510
_cell_measurement_theta_min 4.9890
_cell_volume 1203.32(19)
_computing_cell_refinement 'CrysAlisPro 1.171.38.43f (Rigaku OD, 2015)'
_computing_data_collection 'CrysAlisPro 1.171.38.43f (Rigaku OD, 2015)'
_computing_data_reduction 'CrysAlisPro 1.171.38.43f (Rigaku OD, 2015)'
_computing_molecular_graphics 'Olex2 (Dolomanov et al., 2009)'
_computing_publication_material 'Olex2 (Dolomanov et al., 2009)'
_computing_structure_refinement 'ShelXL (Sheldrick, 2015)'
_computing_structure_solution
;
Superflip (Palatinus & Chapuis, 2007;Palatinus & van der Lee, 2008;
Palatinus et al., 2012)
;
_diffrn_ambient_environment N~2~
_diffrn_ambient_temperature 99.99(17)
_diffrn_detector 'CCD plate'
_diffrn_detector_area_resol_mean 10.3503
_diffrn_detector_type Atlas
_diffrn_measured_fraction_theta_full 0.979
_diffrn_measured_fraction_theta_max 0.943
_diffrn_measurement_details
;
List of Runs (angles in degrees, time in seconds):

  # Type    Start    End  Width  t~exp~   \w     \q     \k     \f   Frames
#--------------------------------------------------------------------------
  1  \w    -61.00  26.00   1.00   10.00    --  -42.70  57.00 120.00   87
  2  \w    -69.00  16.00   1.00   10.00    --  -42.70  57.00 -90.00   85
  3  \w   -112.00 -16.00   1.00   10.00    --  -42.70 -57.00 -30.00   96
  4  \w     39.00  65.00   1.00   10.00    --   42.70-125.00-180.00   26
  5  \w     29.00 133.00   1.00   10.00    --  102.88 -77.00-120.00  104
  6  \w     82.00 108.00   1.00   10.00    --  102.88 -94.00   0.00   26
  7  \w     89.00 114.00   1.00   10.00    --  102.88-125.00   0.00   25
  8  \w     94.00 125.00   1.00   10.00    --  102.88 -77.00 120.00   31
  9  \w     73.00 109.00   1.00   10.00    --  102.88 -94.00 120.00   36
 10  \w     37.00  63.00   1.00   10.00    --  102.88-125.00   0.00   26
 11  \w     35.00  68.00   1.00   10.00    --  102.88 -77.00 120.00   33
 12  \w     22.00  59.00   1.00   10.00    --  102.88 -94.00 120.00   37
 13  \w     34.00  59.00   1.00   10.00    --  102.88 -45.00 -60.00   25
 14  \w     71.00 127.00   1.00   10.00    --  102.88 -45.00 -60.00   56
 15  \w     81.00 172.00   1.00   10.00    --  102.88  30.00-120.00   91
 16  \w    105.00 154.00   1.00   10.00    --  102.88 125.00 -60.00   49
 17  \w    146.00 172.00   1.00   10.00    --  102.88 125.00-180.00   26
 18  \w     79.00 173.00   1.00   10.00    --  102.88  45.00 -60.00   94
 19  \w     88.00 133.00   1.00   10.00    --  102.88  30.00  30.00   45
;
_diffrn_measurement_device 'four-circle diffractometer'
_diffrn_measurement_device_type 'SuperNova, Dual, Cu at zero, Atlas'
_diffrn_measurement_method '\w scans'
_diffrn_orient_matrix_type 'CrysAlisPro convention (1999,Acta A55,543-557)'
_diffrn_orient_matrix_UB_11 -0.0543962000
_diffrn_orient_matrix_UB_12 -0.1386849000
_diffrn_orient_matrix_UB_13 0.0510866000
_diffrn_orient_matrix_UB_21 -0.0937020000
_diffrn_orient_matrix_UB_22 0.1043105000
_diffrn_orient_matrix_UB_23 0.0670030000
_diffrn_orient_matrix_UB_31 -0.1591143000
_diffrn_orient_matrix_UB_32 0.0072341000
_diffrn_orient_matrix_UB_33 -0.0385817000
_diffrn_radiation_monochromator mirror
_diffrn_radiation_probe x-ray
_diffrn_radiation_type CuK\a
_diffrn_radiation_wavelength 1.54184
_diffrn_reflns_av_R_equivalents 0.0674
_diffrn_reflns_av_unetI/netI 0.0779
_diffrn_reflns_Laue_measured_fraction_full 0.979
_diffrn_reflns_Laue_measured_fraction_max 0.943
_diffrn_reflns_limit_h_max 7
_diffrn_reflns_limit_h_min -10
_diffrn_reflns_limit_k_max 10
_diffrn_reflns_limit_k_min -10
_diffrn_reflns_limit_l_max 19
_diffrn_reflns_limit_l_min -20
_diffrn_reflns_number 7237
_diffrn_reflns_point_group_measured_fraction_full 0.979
_diffrn_reflns_point_group_measured_fraction_max 0.943
_diffrn_reflns_theta_full 67.684
_diffrn_reflns_theta_max 72.422
_diffrn_reflns_theta_min 4.986
_diffrn_source 'micro-focus sealed X-ray tube'
_diffrn_source_type 'SuperNova (Cu) X-ray Source'
_exptl_absorpt_coefficient_mu 8.008
_exptl_absorpt_correction_T_max 1.00000
_exptl_absorpt_correction_T_min 0.67543
_exptl_absorpt_correction_type multi-scan
_exptl_absorpt_process_details
;
CrysAlisPro 1.171.38.43f (Rigaku Oxford Diffraction, 2015)
Empirical absorption correction using spherical harmonics,
 implemented in SCALE3 ABSPACK scaling algorithm.
;
_exptl_crystal_colour colourless
_exptl_crystal_colour_primary colourless
_exptl_crystal_density_diffrn 1.787
_exptl_crystal_density_method 'not measured'
_exptl_crystal_description plate
_exptl_crystal_F_000 666
_exptl_crystal_size_max 0.2
_exptl_crystal_size_mid 0.2
_exptl_crystal_size_min 0.08
_refine_diff_density_max 0.835
_refine_diff_density_min -1.266
_refine_diff_density_rms 0.166
_refine_ls_extinction_method none
_refine_ls_goodness_of_fit_ref 1.053
_refine_ls_hydrogen_treatment refall
_refine_ls_matrix_type full
_refine_ls_number_parameters 451
_refine_ls_number_reflns 4486
_refine_ls_number_restraints 29
_refine_ls_restrained_S_all 1.050
_refine_ls_R_factor_all 0.1081
_refine_ls_R_factor_gt 0.0770
_refine_ls_shift/su_max 0.000
_refine_ls_shift/su_mean 0.000
_refine_ls_structure_factor_coef Fsqd
_refine_ls_weighting_details 'w=1/[\s^2^(Fo^2^)+(0.1327P)^2^+4.2069P] where P=(Fo^2^+2Fc^2^)/3'
_refine_ls_weighting_scheme calc
_refine_ls_wR_factor_gt 0.2124
_refine_ls_wR_factor_ref 0.2379
_reflns_Friedel_coverage 0.000
_reflns_number_gt 3184
_reflns_number_total 4486
_reflns_threshold_expression 'I > 2\s(I)'
_cod_data_source_file c7dt04276k2.cif
_cod_data_source_block cryst-Co
_cod_depositor_comments 'Adding full bibliography for 7045147--7045148.cif.'
_cod_original_cell_volume 1203.33(19)
_cod_database_code 7045148
_shelx_shelxl_version_number 2016/6
_chemical_oxdiff_formula 'C H O N S Co'
_shelx_space_group_comment
;
The symmetry employed for this shelxl refinement is uniquely defined
by the following loop, which should always be used as a source of
symmetry information in preference to the above space-group names.
They are only intended as comments.
;
_reflns_odcompleteness_completeness 98.73
_reflns_odcompleteness_iscentric 1
_reflns_odcompleteness_theta 65.72
_olex2_refinement_description
;
1. Restrained distances
 O11-H11D
 0.84 with sigma of 0.01
 O11-H11C
 0.84 with sigma of 0.01
 O12-H12A
 0.84 with sigma of 0.01
 O12-H12B
 0.84 with sigma of 0.01
 O13-H13A
 0.84 with sigma of 0.01
 H13B-O13
 0.84 with sigma of 0.01
 H16A-O16
 0.84 with sigma of 0.01
 H14A-O14
 0.84 with sigma of 0.01
 O14-H14B
 0.84 with sigma of 0.01
 O16-H16B
 0.84 with sigma of 0.01
 H15A-O15
 0.84 with sigma of 0.01
 H15B-O15
 0.84 with sigma of 0.01
 C8-H8
 0.93 with sigma of 0.01
 H9-C9
 0.93 with sigma of 0.01
 H17-C17
 0.93 with sigma of 0.01
 H18-C18
 0.93 with sigma of 0.01
 H1A-C1
 0.97 with sigma of 0.01
 C1-H1B
 0.97 with sigma of 0.01
 H11A-C11
 0.97 with sigma of 0.01
 C11-H11A
 0.97 with sigma of 0.01
 C10-H10A
 0.97 with sigma of 0.01
 H10B-C10
 0.97 with sigma of 0.01
 C2-H2A
 0.97 with sigma of 0.01
 C2-H2B
 0.97 with sigma of 0.01
 H12B-H12A
 1.33 with sigma of 0.02
 H13B-H13A
 1.33 with sigma of 0.02
 H16A-H16B
 1.33 with sigma of 0.02
 H15A-H15B
 1.33 with sigma of 0.02
 H1B-H1A
 1.33 with sigma of 0.02
;
_olex2_submission_special_instructions 'No special instructions were received'
_oxdiff_exptl_absorpt_empirical_details
;
Empirical correction (ABSPACK) includes:
- Absorption correction using spherical harmonics
- Frame scaling
;
_oxdiff_exptl_absorpt_empirical_full_max 2.004
_oxdiff_exptl_absorpt_empirical_full_min 0.268

loop_
_space_group_symop_operation_xyz
'x, y, z'
'-x, -y, -z'

loop_
_atom_site_label
_atom_site_type_symbol
_atom_site_fract_x
_atom_site_fract_y
_atom_site_fract_z
_atom_site_U_iso_or_equiv
_atom_site_adp_type
_atom_site_occupancy
_atom_site_site_symmetry_order
_atom_site_calc_flag
_atom_site_refinement_flags_posn
_atom_site_refinement_flags_adp
_atom_site_refinement_flags_occupancy
Co1 Co 1.500000 0.000000 0.500000 0.0148(4) Uani 1 2 d S T P
O11 O 1.2596(6) -0.0575(5) 0.5237(3) 0.0219(10) Uani 1 1 d D . .
O12 O 1.5968(6) -0.2062(5) 0.5408(3) 0.0235(11) Uani 1 1 d D . .
O13 O 1.4783(6) 0.0693(5) 0.6185(3) 0.0207(10) Uani 1 1 d D . .
Co2 Co 1.000000 0.500000 0.500000 0.0142(4) Uani 1 2 d S T P
O14 O 0.7822(6) 0.3993(5) 0.5170(3) 0.0202(10) Uani 1 1 d D . .
O15 O 1.1059(6) 0.3154(5) 0.5629(3) 0.0177(10) Uani 1 1 d D . .
O16 O 0.9253(6) 0.6090(5) 0.6075(3) 0.0208(10) Uani 1 1 d D . .
S13 S 0.89663(19) -0.00783(16) 0.67616(9) 0.0158(4) Uani 1 1 d . . .
O6 O 1.0264(6) -0.1336(5) 0.6563(3) 0.0206(10) Uani 1 1 d . . .
O7 O 0.7334(6) -0.0554(5) 0.7083(3) 0.0207(10) Uani 1 1 d . . .
O8 O 0.8925(6) 0.1013(5) 0.6090(3) 0.0205(10) Uani 1 1 d . . .
O9 O 0.8505(6) 0.0914(5) 0.9373(3) 0.0237(11) Uani 1 1 d . . .
O10 O 0.9053(6) 0.4929(5) 0.7635(3) 0.0228(10) Uani 1 1 d . . .
N2 N 0.8745(7) 0.2924(6) 0.8511(3) 0.0169(11) Uani 1 1 d . . .
C10 C 0.9599(8) 0.0894(7) 0.7529(4) 0.0172(13) Uani 1 1 d D . .
C11 C 0.8182(8) 0.2052(8) 0.7903(4) 0.0191(14) Uani 1 1 d D . .
C12 C 0.8855(8) 0.2211(7) 0.9257(4) 0.0178(13) Uani 1 1 d . . .
C13 C 0.9396(8) 0.3075(7) 0.9876(4) 0.0170(13) Uani 1 1 d . . .
C14 C 0.9745(8) 0.4589(7) 0.9696(4) 0.0166(13) Uani 1 1 d . . .
C15 C 0.9594(8) 0.5286(7) 0.8950(4) 0.0155(13) Uani 1 1 d . . .
C16 C 0.9106(8) 0.4403(7) 0.8312(4) 0.0170(13) Uani 1 1 d . . .
C17 C 0.9910(8) 0.6773(7) 0.8793(4) 0.0196(14) Uani 1 1 d D . .
C18 C 1.0402(8) 0.7597(7) 0.9397(4) 0.0189(13) Uani 1 1 d D . .
S29 S 0.41238(19) 0.46797(17) 0.67351(9) 0.0171(4) Uani 1 1 d . . .
O1 O 0.2880(6) 0.3585(5) 0.6827(3) 0.0267(11) Uani 1 1 d . . .
O2 O 0.3943(6) 0.5762(5) 0.6067(3) 0.0208(10) Uani 1 1 d . . .
O3 O 0.5815(6) 0.3964(5) 0.6684(3) 0.0246(11) Uani 1 1 d . . .
O4 O 0.5875(6) 0.5644(5) 0.9052(3) 0.0236(11) Uani 1 1 d . . .
O5 O 0.3322(6) 0.9591(5) 0.7806(3) 0.0261(11) Uani 1 1 d . . .
N1 N 0.4830(7) 0.7675(6) 0.8379(3) 0.0194(12) Uani 1 1 d . . .
C1 C 0.3690(8) 0.5750(7) 0.7622(4) 0.0194(14) Uani 1 1 d D . .
C2 C 0.5061(8) 0.6791(8) 0.7636(4) 0.0183(13) Uani 1 1 d D . .
C3 C 0.5404(7) 0.6992(7) 0.9054(4) 0.0177(13) Uani 1 1 d . . .
C4 C 0.5458(8) 0.7978(7) 0.9737(4) 0.0187(13) Uani 1 1 d . . .
C5 C 0.4942(7) 0.9524(7) 0.9679(4) 0.0160(13) Uani 1 1 d . . .
C6 C 0.4248(8) 1.0156(7) 0.9016(4) 0.0182(13) Uani 1 1 d . . .
C7 C 0.4072(8) 0.9160(7) 0.8348(4) 0.0195(14) Uani 1 1 d . . .
C8 C 0.3740(8) 1.1665(8) 0.8972(4) 0.0193(14) Uani 1 1 d D . .
C9 C 0.3899(8) 1.2617(8) 0.9601(4) 0.0228(15) Uani 1 1 d D . .
H11C H 1.211(9) -0.078(9) 0.570(2) 0.03(2) Uiso 1 1 d D . .
H11D H 1.196(9) -0.072(10) 0.491(4) 0.03(2) Uiso 1 1 d D . .
H12A H 1.693(3) -0.243(7) 0.522(4) 0.02(2) Uiso 1 1 d D . .
H12B H 1.548(8) -0.280(5) 0.562(5) 0.06(3) Uiso 1 1 d D . .
H13A H 1.552(16) 0.044(13) 0.647(8) 0.20(9) Uiso 1 1 d D . .
H13B H 1.442(13) 0.158(5) 0.631(6) 0.07(4) Uiso 1 1 d D . .
H14A H 0.703(6) 0.406(9) 0.491(4) 0.019(19) Uiso 1 1 d D . .
H14B H 0.733(9) 0.387(9) 0.5644(18) 0.02(2) Uiso 1 1 d D . .
H16A H 0.899(14) 0.569(9) 0.653(2) 0.07(4) Uiso 1 1 d D . .
H15A H 1.151(15) 0.337(13) 0.601(4) 0.10(5) Uiso 1 1 d D . .
H16B H 0.961(10) 0.690(5) 0.617(4) 0.03(2) Uiso 1 1 d D . .
H15B H 1.061(15) 0.237(9) 0.578(6) 0.10(5) Uiso 1 1 d D . .
H8 H 0.330(9) 1.202(8) 0.851(3) 0.02(2) Uiso 1 1 d D . .
H9 H 0.359(9) 1.365(2) 0.955(5) 0.03(2) Uiso 1 1 d D . .
H17 H 0.982(10) 0.717(8) 0.828(2) 0.03(2) Uiso 1 1 d D . .
H18 H 1.057(8) 0.861(2) 0.931(4) 0.008(16) Uiso 1 1 d D . .
H1A H 0.258(3) 0.627(6) 0.772(3) 0.014(17) Uiso 1 1 d D . .
H1B H 0.340(7) 0.516(7) 0.811(3) 0.03(2) Uiso 1 1 d D . .
H2A H 0.619(4) 0.630(8) 0.761(4) 0.03(2) Uiso 1 1 d D . .
H2B H 0.504(10) 0.746(7) 0.717(3) 0.03(2) Uiso 1 1 d D . .
H11A H 0.722(5) 0.154(6) 0.814(3) 0.009(16) Uiso 1 1 d D . .
H10A H 1.060(5) 0.130(7) 0.725(3) 0.014(17) Uiso 1 1 d D . .
H11B H 0.784(10) 0.275(10) 0.754(5) 0.03(2) Uiso 1 1 d . . .
H10B H 0.997(10) 0.028(8) 0.797(4) 0.04(3) Uiso 1 1 d D . .

loop_
_atom_site_aniso_label
_atom_site_aniso_U_11
_atom_site_aniso_U_22
_atom_site_aniso_U_33
_atom_site_aniso_U_23
_atom_site_aniso_U_13
_atom_site_aniso_U_12
Co1 0.0141(8) 0.0100(7) 0.0207(8) 0.0008(5) -0.0043(6) -0.0011(5)
O11 0.012(2) 0.027(3) 0.028(3) 0.006(2) -0.006(2) -0.0067(19)
O12 0.019(3) 0.017(2) 0.034(3) 0.007(2) -0.002(2) 0.0018(19)
O13 0.023(3) 0.017(2) 0.023(3) -0.0046(19) -0.007(2) 0.0018(19)
Co2 0.0135(8) 0.0101(7) 0.0199(8) 0.0023(5) -0.0065(6) -0.0006(5)
O14 0.017(2) 0.024(2) 0.022(3) 0.007(2) -0.010(2) -0.0051(19)
O15 0.019(2) 0.009(2) 0.026(3) 0.0036(18) -0.008(2) -0.0002(17)
O16 0.025(3) 0.016(2) 0.021(3) -0.0010(19) -0.002(2) -0.0035(19)
S13 0.0144(8) 0.0136(7) 0.0206(8) 0.0020(6) -0.0061(6) -0.0022(5)
O6 0.018(2) 0.013(2) 0.031(3) -0.0025(19) -0.0051(19) 0.0016(17)
O7 0.019(2) 0.020(2) 0.024(2) 0.0013(19) -0.0048(19) -0.0021(18)
O8 0.023(3) 0.017(2) 0.024(2) 0.0060(19) -0.011(2) -0.0056(18)
O9 0.025(3) 0.013(2) 0.034(3) 0.0020(19) -0.006(2) -0.0023(18)
O10 0.028(3) 0.021(2) 0.021(2) 0.0024(19) -0.009(2) -0.0026(19)
N2 0.021(3) 0.014(3) 0.017(3) 0.000(2) -0.009(2) -0.001(2)
C10 0.014(3) 0.016(3) 0.019(3) 0.002(2) 0.002(2) 0.002(2)
C11 0.013(3) 0.019(3) 0.027(4) -0.008(3) -0.007(3) 0.001(3)
C12 0.016(3) 0.015(3) 0.023(3) -0.002(3) -0.005(3) -0.002(2)
C13 0.016(3) 0.015(3) 0.021(3) 0.002(2) -0.008(3) 0.000(2)
C14 0.011(3) 0.019(3) 0.019(3) 0.002(3) -0.003(2) -0.001(2)
C15 0.017(3) 0.016(3) 0.014(3) 0.001(2) -0.003(2) -0.002(2)
C16 0.013(3) 0.020(3) 0.019(3) -0.001(3) -0.005(2) -0.004(2)
C17 0.021(3) 0.017(3) 0.021(3) 0.005(3) -0.007(3) 0.001(3)
C18 0.022(3) 0.016(3) 0.020(3) 0.003(3) -0.005(3) -0.001(3)
S29 0.0190(8) 0.0140(7) 0.0198(8) 0.0020(6) -0.0070(6) -0.0030(6)
O1 0.032(3) 0.020(2) 0.030(3) 0.002(2) -0.008(2) -0.012(2)
O2 0.017(2) 0.022(2) 0.026(3) 0.0088(19) -0.015(2) -0.0031(18)
O3 0.019(2) 0.027(3) 0.029(3) -0.002(2) -0.013(2) 0.0080(19)
O4 0.023(3) 0.016(2) 0.031(3) -0.0024(19) -0.003(2) 0.0003(18)
O5 0.026(3) 0.026(3) 0.028(3) -0.002(2) -0.013(2) 0.003(2)
N1 0.017(3) 0.020(3) 0.022(3) 0.000(2) -0.006(2) 0.000(2)
C1 0.015(3) 0.017(3) 0.027(4) -0.003(3) -0.005(3) -0.003(2)
C2 0.012(3) 0.023(3) 0.022(3) -0.003(3) -0.006(3) -0.003(3)
C3 0.008(3) 0.021(3) 0.025(3) 0.001(3) -0.004(2) -0.003(2)
C4 0.012(3) 0.022(3) 0.022(3) -0.001(3) -0.001(3) -0.002(2)
C5 0.008(3) 0.021(3) 0.018(3) -0.001(3) 0.002(2) -0.002(2)
C6 0.011(3) 0.022(3) 0.022(3) -0.003(3) -0.004(2) 0.000(2)
C7 0.019(3) 0.015(3) 0.025(4) 0.001(3) -0.007(3) -0.001(2)
C8 0.014(3) 0.022(3) 0.021(3) 0.001(3) -0.004(3) 0.002(2)
C9 0.019(3) 0.017(3) 0.033(4) 0.002(3) -0.008(3) -0.001(3)

loop_
_atom_type_symbol
_atom_type_description
_atom_type_scat_dispersion_real
_atom_type_scat_dispersion_imag
_atom_type_scat_source
C C 0.0181 0.0091 'International Tables Vol C Tables 4.2.6.8 and 6.1.1.4'
H H 0.0000 0.0000 'International Tables Vol C Tables 4.2.6.8 and 6.1.1.4'
Co Co -2.3653 3.6143 'International Tables Vol C Tables 4.2.6.8 and 6.1.1.4'
N N 0.0311 0.0180 'International Tables Vol C Tables 4.2.6.8 and 6.1.1.4'
O O 0.0492 0.0322 'International Tables Vol C Tables 4.2.6.8 and 6.1.1.4'
S S 0.3331 0.5567 'International Tables Vol C Tables 4.2.6.8 and 6.1.1.4'

loop_
_geom_angle_atom_site_label_1
_geom_angle_atom_site_label_2
_geom_angle_atom_site_label_3
_geom_angle
_geom_angle_site_symmetry_1
_geom_angle_site_symmetry_3
O11 Co1 O11 180.0 . 2_856
O11 Co1 O12 92.78(19) . .
O11 Co1 O12 87.22(19) . 2_856
O11 Co1 O12 87.22(19) 2_856 .
O11 Co1 O12 92.78(19) 2_856 2_856
O11 Co1 O13 90.2(2) 2_856 .
O11 Co1 O13 89.8(2) 2_856 2_856
O11 Co1 O13 90.2(2) . 2_856
O11 Co1 O13 89.8(2) . .
O12 Co1 O12 180.0 2_856 .
O12 Co1 O13 93.89(19) . 2_856
O12 Co1 O13 86.11(19) 2_856 2_856
O12 Co1 O13 86.11(19) . .
O12 Co1 O13 93.89(19) 2_856 .
O13 Co1 O13 180.0 . 2_856
O14 Co2 O14 180.0 2_766 .
O14 Co2 O15 88.05(18) 2_766 2_766
O14 Co2 O15 88.05(18) . .
O14 Co2 O15 91.95(18) . 2_766
O14 Co2 O15 91.95(18) 2_766 .
O14 Co2 O16 90.3(2) . .
O14 Co2 O16 89.7(2) 2_766 .
O14 Co2 O16 89.7(2) . 2_766
O14 Co2 O16 90.3(2) 2_766 2_766
O15 Co2 O15 180.0 2_766 .
O16 Co2 O15 89.17(19) . .
O16 Co2 O15 90.83(19) . 2_766
O16 Co2 O15 90.83(19) 2_766 .
O16 Co2 O15 89.17(19) 2_766 2_766
O16 Co2 O16 180.0 . 2_766
O6 S13 C10 105.6(3) . .
O7 S13 O6 113.6(3) . .
O7 S13 O8 112.9(3) . .
O7 S13 C10 106.9(3) . .
O8 S13 O6 111.7(3) . .
O8 S13 C10 105.3(3) . .
C12 N2 C11 117.0(5) . .
C16 N2 C11 118.4(5) . .
C16 N2 C12 124.6(5) . .
C11 C10 S13 110.5(4) . .
N2 C11 C10 110.4(5) . .
O9 C12 N2 119.7(6) . .
O9 C12 C13 122.5(6) . .
N2 C12 C13 117.8(5) . .
C14 C13 C12 118.9(5) . .
C18 C13 C12 120.0(6) 2_767 .
C18 C13 C14 121.1(6) 2_767 .
C13 C14 C14 118.1(7) . 2_767
C15 C14 C13 122.2(6) . .
C15 C14 C14 119.7(7) . 2_767
C14 C15 C16 119.1(6) . .
C17 C15 C14 121.2(6) . .
C17 C15 C16 119.6(6) . .
O10 C16 N2 120.8(6) . .
O10 C16 C15 121.8(6) . .
N2 C16 C15 117.4(5) . .
C15 C17 C18 119.3(6) . .
C13 C18 C17 120.6(6) 2_767 .
O1 S29 O2 112.3(3) . .
O1 S29 C1 106.1(3) . .
O2 S29 C1 106.0(3) . .
O3 S29 O1 112.5(3) . .
O3 S29 O2 112.2(3) . .
O3 S29 C1 107.1(3) . .
C3 N1 C2 118.2(5) . .
C3 N1 C7 124.5(6) . .
C7 N1 C2 117.3(5) . .
C2 C1 S29 110.2(5) . .
N1 C2 C1 113.5(5) . .
O4 C3 N1 119.5(6) . .
O4 C3 C4 123.3(6) . .
N1 C3 C4 117.2(6) . .
C5 C4 C3 119.6(6) . .
C9 C4 C3 119.7(6) 2_677 .
C9 C4 C5 120.6(6) 2_677 .
C4 C5 C5 119.4(7) . 2_677
C4 C5 C6 121.8(6) . .
C6 C5 C5 118.8(7) . 2_677
C5 C6 C7 119.3(6) . .
C8 C6 C5 121.0(6) . .
C8 C6 C7 119.7(6) . .
O5 C7 N1 120.9(6) . .
O5 C7 C6 122.7(6) . .
N1 C7 C6 116.4(5) . .
C6 C8 C9 120.2(6) . .
C4 C9 C8 120.0(6) 2_677 .

loop_
_geom_bond_atom_site_label_1
_geom_bond_atom_site_label_2
_geom_bond_distance
_geom_bond_site_symmetry_2
Co1 O11 2.051(5) .
Co1 O11 2.051(5) 2_856
Co1 O12 2.062(4) .
Co1 O12 2.062(4) 2_856
Co1 O13 2.089(5) 2_856
Co1 O13 2.089(5) .
Co2 O14 2.049(5) 2_766
Co2 O14 2.049(5) .
Co2 O15 2.108(4) 2_766
Co2 O15 2.108(4) .
Co2 O16 2.062(5) .
Co2 O16 2.062(5) 2_766
S13 O6 1.467(5) .
S13 O7 1.452(5) .
S13 O8 1.466(5) .
S13 C10 1.761(7) .
O9 C12 1.221(8) .
O10 C16 1.224(8) .
N2 C11 1.472(8) .
N2 C12 1.398(8) .
N2 C16 1.398(8) .
C10 C11 1.536(8) .
C12 C13 1.474(9) .
C13 C14 1.421(9) .
C13 C18 1.369(9) 2_767
C14 C14 1.426(13) 2_767
C14 C15 1.399(9) .
C15 C16 1.488(8) .
C15 C17 1.385(9) .
C17 C18 1.415(9) .
S29 O1 1.467(5) .
S29 O2 1.470(4) .
S29 O3 1.448(5) .
S29 C1 1.773(7) .
O4 C3 1.223(8) .
O5 C7 1.211(8) .
N1 C2 1.483(8) .
N1 C3 1.396(8) .
N1 C7 1.404(8) .
C1 C2 1.531(9) .
C3 C4 1.486(9) .
C4 C5 1.404(9) .
C4 C9 1.375(9) 2_677
C5 C5 1.423(12) 2_677
C5 C6 1.408(9) .
C6 C7 1.497(9) .
C6 C8 1.368(9) .
C8 C9 1.416(9) .
